data_7008777
loop_
_publ_author_name
'Albrecht, Markus'
'Osetska, Olga'
'Fr\"ohlich, Roland'

_publ_section_title
;
 2-[(8-Hydroxyquinolinyl)methylene]hydrazinecarboxamide: expanding the
 coordination sphere of 8-hydroxyquinoline for coordination of
 rare-earth metal(iii) ions
;
_journal_issue 23
_journal_name_full 'Dalton Transactions'
_journal_page_first 3757
_journal_paper_doi 10.1039/b507621h
_journal_year 2005
_chemical_formula_sum 'C28 H32 Eu2 N15 Na O21'
_chemical_formula_weight 1241.60
_chemical_name_systematic
;
?
;
_space_group_IT_number 88
_symmetry_cell_setting tetragonal
_symmetry_space_group_name_Hall '-I 4ad'
_symmetry_space_group_name_H-M 'I 41/a :2'
_atom_sites_solution_hydrogens 'at N from difmap, other geom'
_atom_sites_solution_primary direct
_atom_sites_solution_secondary difmap
_audit_creation_method SHELXL-97
_cell_angle_alpha 90.00
_cell_angle_beta 90.00
_cell_angle_gamma 90.00
_cell_formula_units_Z 8
_cell_length_a 17.752(1)
_cell_length_b 17.752(1)
_cell_length_c 29.372(1)
_cell_measurement_temperature 198(2)
_cell_volume 9256.1(8)
_computing_cell_refinement 'Collect (Nonius B.V., 1998)'
_computing_data_collection 'Collect (Nonius B.V., 1998)'
_computing_data_reduction 'Denzo-SMN (Otwinowski & Minor, 1997)'
_computing_molecular_graphics 'SCHAKAL (Keller, 1997)'
_computing_publication_material 'SHELXL-97 (Sheldrick, 1997)'
_computing_structure_refinement 'SHELXL-97 (Sheldrick, 1997)'
_computing_structure_solution 'SHELXS-97 (Sheldrick, 1990)'
_diffrn_ambient_temperature 198(2)
_diffrn_measured_fraction_theta_full 0.999
_diffrn_measured_fraction_theta_max 0.999
_diffrn_measurement_device_type 'Nonius KappaCCD'
_diffrn_measurement_method '\w and \f scans'
_diffrn_radiation_monochromator graphite
_diffrn_radiation_source 'rotating anode Nonius FR591'
_diffrn_radiation_type MoK\a
_diffrn_radiation_wavelength 0.71073
_diffrn_reflns_av_R_equivalents 0.0572
_diffrn_reflns_av_sigmaI/netI 0.0388
_diffrn_reflns_limit_h_max 18
_diffrn_reflns_limit_h_min -21
_diffrn_reflns_limit_k_max 23
_diffrn_reflns_limit_k_min -22
_diffrn_reflns_limit_l_max 28
_diffrn_reflns_limit_l_min -38
_diffrn_reflns_number 35469
_diffrn_reflns_theta_full 27.86
_diffrn_reflns_theta_max 27.86
_diffrn_reflns_theta_min 2.13
_exptl_absorpt_coefficient_mu 2.786
_exptl_absorpt_correction_T_max 0.7681
_exptl_absorpt_correction_T_min 0.6057
_exptl_absorpt_correction_type empirical
_exptl_absorpt_process_details 'SORTAV (BLessing, 1995 & 1997)'
_exptl_crystal_colour orange
_exptl_crystal_density_diffrn 1.782
_exptl_crystal_density_method 'not measured'
_exptl_crystal_description block
_exptl_crystal_F_000 4880
_exptl_crystal_size_max 0.20
_exptl_crystal_size_mid 0.10
_exptl_crystal_size_min 0.10
_refine_diff_density_max 0.614
_refine_diff_density_min -0.785
_refine_diff_density_rms 0.127
_refine_ls_extinction_method none
_refine_ls_goodness_of_fit_ref 1.057
_refine_ls_hydrogen_treatment mixed
_refine_ls_matrix_type full
_refine_ls_number_parameters 313
_refine_ls_number_reflns 5512
_refine_ls_number_restraints 0
_refine_ls_restrained_S_all 1.057
_refine_ls_R_factor_all 0.0769
_refine_ls_R_factor_gt 0.0483
_refine_ls_shift/su_max 0.001
_refine_ls_shift/su_mean 0.000
_refine_ls_structure_factor_coef Fsqd
_refine_ls_weighting_details 'calc w=1/[\s^2^(Fo^2^)+(0.0661P)^2^+48.8152P] where P=(Fo^2^+2Fc^2^)/3'
_refine_ls_weighting_scheme calc
_refine_ls_wR_factor_gt 0.1226
_refine_ls_wR_factor_ref 0.1354
_reflns_number_gt 4081
_reflns_number_total 5512
_reflns_threshold_expression >2sigma(I)
_cod_data_source_file b507621h.txt
_cod_data_source_block fro3207
_cod_original_sg_symbol_H-M I41/a
_cod_original_formula_sum 'C28 H32 Eu2 N15 Na1 O21'
_cod_database_code 7008777

loop_
_symmetry_equiv_pos_as_xyz
'x, y, z'
'-x+1/2, -y, z+1/2'
'-y+3/4, x+1/4, z+1/4'
'y+3/4, -x+3/4, z+3/4'
'x+1/2, y+1/2, z+1/2'
'-x+1, -y+1/2, z+1'
'-y+5/4, x+3/4, z+3/4'
'y+5/4, -x+5/4, z+5/4'
'-x, -y, -z'
'x-1/2, y, -z-1/2'
'y-3/4, -x-1/4, -z-1/4'
'-y-3/4, x-3/4, -z-3/4'
'-x+1/2, -y+1/2, -z+1/2'
'x, y+1/2, -z'
'y-1/4, -x+1/4, -z+1/4'
'-y-1/4, x-1/4, -z-1/4'

loop_
_atom_site_label
_atom_site_type_symbol
_atom_site_fract_x
_atom_site_fract_y
_atom_site_fract_z
_atom_site_U_iso_or_equiv
_atom_site_adp_type
_atom_site_occupancy
_atom_site_symmetry_multiplicity
_atom_site_calc_flag
_atom_site_refinement_flags
_atom_site_disorder_assembly
_atom_site_disorder_group
Eu Eu 0.642190(15) 0.282584(15) 0.122179(9) 0.03879(12) Uani 1 1 d . . .
N11 N 0.6613(2) 0.3956(2) 0.06083(14) 0.0349(10) Uani 1 1 d . . .
C12 C 0.6093(3) 0.4032(3) 0.02707(18) 0.0399(12) Uani 1 1 d . . .
C13 C 0.5506(3) 0.3487(3) 0.02577(18) 0.0379(12) Uani 1 1 d . . .
O13 O 0.55128(18) 0.2950(2) 0.05820(12) 0.0335(8) Uani 1 1 d . . .
C14 C 0.4976(4) 0.3543(4) -0.0075(2) 0.0570(17) Uani 1 1 d . . .
H14 H 0.4571 0.3193 -0.0083 0.068 Uiso 1 1 calc R . .
C15 C 0.5018(5) 0.4107(5) -0.0404(3) 0.086(3) Uani 1 1 d . . .
H15 H 0.4647 0.4123 -0.0637 0.103 Uiso 1 1 calc R . .
C16 C 0.5579(5) 0.4640(5) -0.0402(3) 0.080(3) Uani 1 1 d . . .
H16 H 0.5587 0.5029 -0.0624 0.096 Uiso 1 1 calc R . .
C17 C 0.6134(4) 0.4600(4) -0.0070(2) 0.0562(17) Uani 1 1 d . . .
C18 C 0.6748(4) 0.5116(4) -0.0028(2) 0.0627(19) Uani 1 1 d . . .
H18 H 0.6790 0.5524 -0.0235 0.075 Uiso 1 1 calc R . .
C19 C 0.7264(4) 0.5029(4) 0.0300(2) 0.0568(17) Uani 1 1 d . . .
H19 H 0.7681 0.5364 0.0319 0.068 Uiso 1 1 calc R . .
C20 C 0.7186(3) 0.4438(3) 0.0618(2) 0.0457(14) Uani 1 1 d . . .
C21 C 0.7717(3) 0.4335(3) 0.0995(2) 0.0482(15) Uani 1 1 d . . .
H21 H 0.8150 0.4646 0.1022 0.058 Uiso 1 1 calc R . .
N22 N 0.7586(3) 0.3821(3) 0.12847(15) 0.0416(11) Uani 1 1 d . . .
N23 N 0.8055(3) 0.3732(3) 0.16484(18) 0.0571(15) Uani 1 1 d . . .
H23A H 0.8483 0.3979 0.1669 0.069 Uiso 1 1 calc R . .
C24 C 0.7832(4) 0.3246(4) 0.1975(2) 0.0516(16) Uani 1 1 d . . .
N25 N 0.8254(3) 0.3197(3) 0.2345(2) 0.0712(19) Uani 1 1 d . . .
H25A H 0.8124 0.2888 0.2565 0.085 Uiso 1 1 calc R . .
H25B H 0.8663 0.3472 0.2370 0.085 Uiso 1 1 calc R . .
O26 O 0.7243(2) 0.2860(2) 0.19272(13) 0.0480(10) Uani 1 1 d . . .
N31 N 0.7613(3) 0.2074(3) 0.0604(3) 0.0646(17) Uani 1 1 d . . .
O32 O 0.7125(3) 0.2553(3) 0.04417(18) 0.0766(16) Uani 1 1 d . . .
O33 O 0.7704(3) 0.2018(3) 0.0979(2) 0.0669(14) Uani 1 1 d . . .
O34 O 0.7966(4) 0.1712(3) 0.0284(2) 0.100(2) Uani 1 1 d . . .
N41 N 0.6348(3) 0.1117(3) 0.12738(19) 0.0505(13) Uani 1 1 d . . .
O42 O 0.6141(3) 0.1457(2) 0.09165(15) 0.0539(11) Uani 1 1 d . . .
O43 O 0.6507(3) 0.1483(2) 0.16131(15) 0.0617(13) Uani 1 1 d . . .
O44 O 0.6393(4) 0.0418(3) 0.1284(2) 0.093(2) Uani 1 1 d . . .
N51 N 0.5000 0.2500 0.1865(2) 0.0409(15) Uani 1 2 d S . .
O52 O 0.5000 0.2500 0.14307(17) 0.0395(12) Uani 1 2 d S . .
O53 O 0.4398(3) 0.2382(3) 0.20607(14) 0.0595(12) Uani 1 1 d . . .
O61 O 0.5892(3) 0.4001(2) 0.15276(16) 0.0582(11) Uani 1 1 d . . .
C62 C 0.5404(4) 0.4397(4) 0.1737(4) 0.098(4) Uani 1 1 d . . .
H62 H 0.5031 0.4161 0.1920 0.118 Uiso 1 1 calc R . .
N63 N 0.5422(5) 0.5143(4) 0.1696(3) 0.092(2) Uani 1 1 d . . .
C64 C 0.4875(9) 0.5626(7) 0.1825(5) 0.150(5) Uani 1 1 d . . .
H64A H 0.4397 0.5354 0.1852 0.224 Uiso 1 1 calc R . .
H64B H 0.4825 0.6026 0.1598 0.224 Uiso 1 1 calc R . .
H64C H 0.5007 0.5848 0.2120 0.224 Uiso 1 1 calc R . .
C65 C 0.6129(10) 0.5513(8) 0.1508(7) 0.193(8) Uani 1 1 d . . .
H65A H 0.6573 0.5229 0.1607 0.289 Uiso 1 1 calc R . .
H65B H 0.6163 0.6031 0.1622 0.289 Uiso 1 1 calc R . .
H65C H 0.6107 0.5518 0.1175 0.289 Uiso 1 1 calc R . .
Na1 Na 1.024(3) 0.292(3) 0.175(2) 0.202(19) Uiso 0.16 1 d P . .
Na2 Na 1.082(3) 0.328(2) 0.1859(15) 0.205(15) Uiso 0.21 1 d P . .
Na3 Na 0.988(5) 0.271(4) 0.1437(19) 0.20(3) Uiso 0.13 1 d P . .

loop_
_atom_site_aniso_label
_atom_site_aniso_U_11
_atom_site_aniso_U_22
_atom_site_aniso_U_33
_atom_site_aniso_U_23
_atom_site_aniso_U_13
_atom_site_aniso_U_12
Eu 0.03754(18) 0.03759(17) 0.04126(19) 0.00206(12) -0.00891(11) -0.00615(11)
N11 0.041(2) 0.035(2) 0.029(2) 0.0048(18) -0.0046(18) -0.0128(19)
C12 0.046(3) 0.040(3) 0.033(3) 0.011(2) -0.004(2) -0.009(2)
C13 0.035(3) 0.048(3) 0.031(3) 0.009(2) -0.003(2) -0.009(2)
O13 0.0274(17) 0.043(2) 0.0301(18) 0.0073(15) -0.0042(14) -0.0111(14)
C14 0.050(4) 0.074(4) 0.047(4) 0.021(3) -0.015(3) -0.020(3)
C15 0.070(5) 0.122(7) 0.065(5) 0.049(5) -0.035(4) -0.031(5)
C16 0.081(5) 0.099(6) 0.061(5) 0.050(4) -0.024(4) -0.031(5)
C17 0.056(4) 0.065(4) 0.048(4) 0.027(3) -0.009(3) -0.015(3)
C18 0.074(5) 0.060(4) 0.054(4) 0.028(3) -0.011(3) -0.026(3)
C19 0.067(4) 0.051(4) 0.052(4) 0.021(3) -0.012(3) -0.029(3)
C20 0.051(3) 0.043(3) 0.043(3) 0.008(3) -0.009(3) -0.018(3)
C21 0.048(3) 0.047(3) 0.050(3) 0.008(3) -0.014(3) -0.023(3)
N22 0.042(3) 0.041(3) 0.042(3) 0.005(2) -0.020(2) -0.018(2)
N23 0.053(3) 0.061(3) 0.057(3) 0.016(3) -0.030(3) -0.035(3)
C24 0.053(4) 0.051(3) 0.051(4) 0.007(3) -0.026(3) -0.013(3)
N25 0.070(4) 0.075(4) 0.068(4) 0.032(3) -0.044(3) -0.036(3)
O26 0.051(2) 0.052(2) 0.040(2) 0.0130(18) -0.0236(18) -0.0200(19)
N31 0.045(3) 0.037(3) 0.112(6) -0.009(3) 0.006(4) 0.020(2)
O32 0.086(4) 0.076(3) 0.067(3) 0.013(3) 0.018(3) 0.044(3)
O33 0.048(3) 0.061(3) 0.091(4) 0.014(3) -0.019(3) 0.010(2)
O34 0.097(4) 0.080(4) 0.124(5) -0.019(4) 0.021(4) 0.048(3)
N41 0.047(3) 0.034(3) 0.070(4) 0.003(2) -0.018(3) -0.005(2)
O42 0.064(3) 0.040(2) 0.058(3) -0.007(2) -0.024(2) 0.0037(19)
O43 0.096(4) 0.042(2) 0.047(3) 0.006(2) -0.023(2) -0.023(2)
O44 0.126(5) 0.035(3) 0.119(5) -0.002(3) -0.058(4) -0.003(3)
N51 0.041(4) 0.049(4) 0.033(3) 0.000 0.000 -0.009(3)
O52 0.038(3) 0.054(3) 0.025(3) 0.000 0.000 -0.014(2)
O53 0.051(3) 0.090(4) 0.037(2) -0.003(2) 0.010(2) -0.014(2)
O61 0.064(3) 0.048(3) 0.062(3) -0.015(2) 0.013(2) -0.004(2)
C62 0.049(4) 0.046(4) 0.200(11) -0.049(6) -0.010(5) 0.001(3)
N63 0.112(6) 0.078(5) 0.085(5) -0.023(4) -0.019(5) 0.011(4)
C64 0.191(14) 0.105(9) 0.152(12) -0.041(8) 0.004(11) 0.061(9)
C65 0.191(17) 0.121(12) 0.27(2) 0.014(13) -0.050(16) -0.079(11)

loop_
_atom_type_symbol
_atom_type_description
_atom_type_scat_dispersion_real
_atom_type_scat_dispersion_imag
_atom_type_scat_source
C C 0.0033 0.0016 'International Tables Vol C Tables 4.2.6.8 and 6.1.1.4'
H H 0.0000 0.0000 'International Tables Vol C Tables 4.2.6.8 and 6.1.1.4'
N N 0.0061 0.0033 'International Tables Vol C Tables 4.2.6.8 and 6.1.1.4'
O O 0.0106 0.0060 'International Tables Vol C Tables 4.2.6.8 and 6.1.1.4'
Eu Eu -0.1578 3.6682 'International Tables Vol C Tables 4.2.6.8 and 6.1.1.4'
Na Na 0.0362 0.0249 'International Tables Vol C Tables 4.2.6.8 and 6.1.1.4'

loop_
_geom_angle_atom_site_label_1
_geom_angle_atom_site_label_2
_geom_angle_atom_site_label_3
_geom_angle
_geom_angle_site_symmetry_1
_geom_angle_site_symmetry_3
_geom_angle_publ_flag
O61 Eu O13 87.27(14) . . ?
O61 Eu O26 84.31(16) . . ?
O13 Eu O26 171.48(14) . . ?
O61 Eu O42 146.50(15) . . ?
O13 Eu O42 72.69(12) . . ?
O26 Eu O42 114.13(13) . . ?
O61 Eu O43 128.80(16) . . ?
O13 Eu O43 116.39(12) . . ?
O26 Eu O43 68.55(13) . . ?
O42 Eu O43 47.91(13) . . ?
O61 Eu O32 130.55(16) . . ?
O13 Eu O32 70.67(14) . . ?
O26 Eu O32 116.10(16) . . ?
O42 Eu O32 68.11(17) . . ?
O43 Eu O32 100.58(16) . . ?
O61 Eu O52 74.78(11) . . ?
O13 Eu O52 65.04(13) . . ?
O26 Eu O52 111.23(14) . . ?
O42 Eu O52 72.49(11) . . ?
O43 Eu O52 76.02(12) . . ?
O32 Eu O52 127.27(17) . . ?
O61 Eu N11 70.34(15) . . ?
O13 Eu N11 60.93(11) . . ?
O26 Eu N11 116.94(12) . . ?
O42 Eu N11 118.55(13) . . ?
O43 Eu N11 160.77(15) . . ?
O32 Eu N11 60.23(15) . . ?
O52 Eu N11 115.56(12) . . ?
O61 Eu N22 73.45(16) . . ?
O13 Eu N22 119.06(12) . . ?
O26 Eu N22 59.53(12) . . ?
O42 Eu N22 139.77(15) . . ?
O43 Eu N22 120.70(14) . . ?
O32 Eu N22 79.63(17) . . ?
O52 Eu N22 147.62(12) . . ?
N11 Eu N22 58.14(13) . . ?
O61 Eu O33 147.53(15) . . ?
O13 Eu O33 112.54(15) . . ?
O26 Eu O33 75.59(17) . . ?
O42 Eu O33 65.97(15) . . ?
O43 Eu O33 66.49(17) . . ?
O32 Eu O33 45.60(17) . . ?
O52 Eu O33 136.28(11) . . ?
N11 Eu O33 96.24(15) . . ?
N22 Eu O33 74.40(16) . . ?
O61 Eu O53 66.66(15) . 6_554 ?
O13 Eu O53 109.22(11) . 6_554 ?
O26 Eu O53 66.11(13) . 6_554 ?
O42 Eu O53 94.42(15) . 6_554 ?
O43 Eu O53 62.82(16) . 6_554 ?
O32 Eu O53 162.02(16) . 6_554 ?
O52 Eu O53 45.31(13) . 6_554 ?
N11 Eu O53 136.35(14) . 6_554 ?
N22 Eu O53 114.07(13) . 6_554 ?
O33 Eu O53 124.41(16) . 6_554 ?
O61 Eu N41 144.30(15) . . ?
O13 Eu N41 95.67(13) . . ?
O26 Eu N41 90.43(13) . . ?
O42 Eu N41 24.46(13) . . ?
O43 Eu N41 23.55(13) . . ?
O32 Eu N41 83.20(16) . . ?
O52 Eu N41 74.39(10) . . ?
N11 Eu N41 140.82(14) . . ?
N22 Eu N41 132.53(14) . . ?
O33 Eu N41 62.21(15) . . ?
O53 Eu N41 78.90(15) 6_554 . ?
C20 N11 C12 118.0(4) . . ?
C20 N11 Eu 123.8(3) . . ?
C12 N11 Eu 118.2(3) . . ?
N11 C12 C13 116.6(5) . . ?
N11 C12 C17 123.2(5) . . ?
C13 C12 C17 120.1(5) . . ?
O13 C13 C14 124.4(5) . . ?
O13 C13 C12 117.1(4) . . ?
C14 C13 C12 118.4(5) . . ?
C13 O13 Eu 127.1(3) . . ?
C13 C14 C15 120.9(6) . . ?
C16 C15 C14 122.0(6) . . ?
C15 C16 C17 118.9(6) . . ?
C16 C17 C12 119.6(6) . . ?
C16 C17 C18 124.7(6) . . ?
C12 C17 C18 115.7(5) . . ?
C19 C18 C17 120.7(6) . . ?
C18 C19 C20 119.5(6) . . ?
N11 C20 C19 122.7(5) . . ?
N11 C20 C21 115.4(5) . . ?
C19 C20 C21 121.9(5) . . ?
N22 C21 C20 118.5(5) . . ?
C21 N22 N23 119.7(4) . . ?
C21 N22 Eu 124.1(3) . . ?
N23 N22 Eu 116.2(3) . . ?
C24 N23 N22 116.8(4) . . ?
O26 C24 N25 121.7(6) . . ?
O26 C24 N23 120.9(5) . . ?
N25 C24 N23 117.4(5) . . ?
C24 O26 Eu 125.6(4) . . ?
O33 N31 O34 126.8(6) . . ?
O33 N31 O32 120.9(6) . . ?
O34 N31 O32 112.3(7) . . ?
O33 N31 Eu 63.8(4) . . ?
O34 N31 Eu 165.6(5) . . ?
O32 N31 Eu 58.5(3) . . ?
N31 O32 Eu 96.7(4) . . ?
N31 O33 Eu 95.1(4) . . ?
O43 N41 O44 119.7(5) . . ?
O43 N41 O42 119.3(5) . . ?
O44 N41 O42 121.0(5) . . ?
O43 N41 Eu 60.1(3) . . ?
O44 N41 Eu 173.7(5) . . ?
O42 N41 Eu 59.6(3) . . ?
N41 O42 Eu 95.9(3) . . ?
N41 O43 Eu 96.4(3) . . ?
O53 N51 O53 124.3(7) 6_554 . ?
O53 N51 O52 117.8(3) 6_554 . ?
O53 N51 O52 117.8(3) . . ?
N51 O52 Eu 103.33(11) . . ?
N51 O52 Eu 103.33(11) . 6_554 ?
Eu O52 Eu 153.3(2) . 6_554 ?
N51 O53 Eu 93.5(3) . 6_554 ?
C62 O61 Eu 154.7(5) . . ?
O61 C62 N63 119.2(9) . . ?
C62 N63 C64 126.1(11) . . ?
C62 N63 C65 118.9(10) . . ?
C64 N63 C65 114.9(11) . . ?
Na3 Na1 Na2 143(8) . . ?
Na3 Na1 Na3 36(6) . 6_654 ?
Na2 Na1 Na3 132(6) . 6_654 ?
Na3 Na1 Na1 58(5) . 6_654 ?
Na2 Na1 Na1 148(6) . 6_654 ?
Na3 Na1 Na1 43(4) 6_654 6_654 ?
Na3 Na1 Na3 32(5) . 15_665 ?
Na2 Na1 Na3 113(4) . 15_665 ?
Na3 Na1 Na3 36(3) 6_654 15_665 ?
Na1 Na1 Na3 77(3) 6_654 15_665 ?
Na3 Na1 Na3 13(5) . 12_756 ?
Na2 Na1 Na3 134(5) . 12_756 ?
Na3 Na1 Na3 27(3) 6_654 12_756 ?
Na1 Na1 Na3 59(2) 6_654 12_756 ?
Na3 Na1 Na3 21(4) 15_665 12_756 ?
Na3 Na1 Na2 60(5) . 6_654 ?
Na2 Na1 Na2 153(5) . 6_654 ?
Na3 Na1 Na2 54(4) 6_654 6_654 ?
Na1 Na1 Na2 13(3) 6_654 6_654 ?
Na3 Na1 Na2 85(3) 15_665 6_654 ?
Na3 Na1 Na2 65(2) 12_756 6_654 ?
Na3 Na1 Na1 38(5) . 15_665 ?
Na2 Na1 Na1 110(4) . 15_665 ?
Na3 Na1 Na1 32(3) 6_654 15_665 ?
Na1 Na1 Na1 74.5(10) 6_654 15_665 ?
Na3 Na1 Na1 10(3) 15_665 15_665 ?
Na3 Na1 Na1 25.5(18) 12_756 15_665 ?
Na2 Na1 Na1 84.0(18) 6_654 15_665 ?
Na3 Na1 Na1 18(5) . 12_756 ?
Na2 Na1 Na1 126(5) . 12_756 ?
Na3 Na1 Na1 44(3) 6_654 12_756 ?
Na1 Na1 Na1 74.5(10) 6_654 12_756 ?
Na3 Na1 Na1 22(2) 15_665 12_756 ?
Na3 Na1 Na1 18(3) 12_756 12_756 ?
Na2 Na1 Na1 77.8(17) 6_654 12_756 ?
Na1 Na1 Na1 31(2) 15_665 12_756 ?
Na3 Na1 Na2 29(5) . 12_756 ?
Na2 Na1 Na2 121(4) . 12_756 ?
Na3 Na1 Na2 62(3) 6_654 12_756 ?
Na1 Na1 Na2 86(2) 6_654 12_756 ?
Na3 Na1 Na2 37(3) 15_665 12_756 ?
Na3 Na1 Na2 35(3) 12_756 12_756 ?
Na2 Na1 Na2 85.5(18) 6_654 12_756 ?
Na1 Na1 Na2 47.0(15) 15_665 12_756 ?
Na1 Na1 Na2 18.1(12) 12_756 12_756 ?
Na3 Na1 Na2 48(5) . 15_665 ?
Na2 Na1 Na2 106(4) . 15_665 ?
Na3 Na1 Na2 27(4) 6_654 15_665 ?
Na1 Na1 Na2 69(2) 6_654 15_665 ?
Na3 Na1 Na2 24(3) 15_665 15_665 ?
Na3 Na1 Na2 34(3) 12_756 15_665 ?
Na2 Na1 Na2 80.9(17) 6_654 15_665 ?
Na1 Na1 Na2 14.5(11) 15_665 15_665 ?
Na1 Na1 Na2 44.3(13) 12_756 15_665 ?
Na2 Na1 Na2 61.2(14) 12_756 15_665 ?
Na1 Na2 Na3 18(4) . . ?
Na1 Na2 Na3 26(3) . 6_654 ?
Na3 Na2 Na3 20(3) . 6_654 ?
Na1 Na2 Na3 43(3) . 15_665 ?
Na3 Na2 Na3 26(2) . 15_665 ?
Na3 Na2 Na3 26(2) 6_654 15_665 ?
Na1 Na2 Na1 18(4) . 6_654 ?
Na3 Na2 Na1 31(2) . 6_654 ?
Na3 Na2 Na1 24.4(18) 6_654 6_654 ?
Na3 Na2 Na1 49.6(17) 15_665 6_654 ?
Na1 Na2 Na3 31(4) . 12_756 ?
Na3 Na2 Na3 14(3) . 12_756 ?
Na3 Na2 Na3 18(2) 6_654 12_756 ?
Na3 Na2 Na3 13(2) 15_665 12_756 ?
Na1 Na2 Na3 38(2) 6_654 12_756 ?
Na1 Na2 Na1 52(4) . 15_665 ?
Na3 Na2 Na1 36(2) . 15_665 ?
Na3 Na2 Na1 31(2) 6_654 15_665 ?
Na3 Na2 Na1 12(2) 15_665 15_665 ?
Na1 Na2 Na1 55.2(19) 6_654 15_665 ?
Na3 Na2 Na1 22.6(13) 12_756 15_665 ?
Na1 Na2 Na2 19(3) . 6_654 ?
Na3 Na2 Na2 35(2) . 6_654 ?
Na3 Na2 Na2 32(2) 6_654 6_654 ?
Na3 Na2 Na2 56.0(15) 15_665 6_654 ?
Na1 Na2 Na2 8.0(15) 6_654 6_654 ?
Na3 Na2 Na2 44.1(14) 12_756 6_654 ?
Na1 Na2 Na2 62.5(11) 15_665 6_654 ?
Na1 Na2 Na1 40(4) . 12_756 ?
Na3 Na2 Na1 22.0(19) . 12_756 ?
Na3 Na2 Na1 32.8(18) 6_654 12_756 ?
Na3 Na2 Na1 14(2) 15_665 12_756 ?
Na1 Na2 Na1 51.7(18) 6_654 12_756 ?
Na3 Na2 Na1 15.0(15) 12_756 12_756 ?
Na1 Na2 Na1 24.8(16) 15_665 12_756 ?
Na2 Na2 Na1 56.3(9) 6_654 12_756 ?
Na3 Na3 Na1 90(9) 6_654 . ?
Na3 Na3 Na3 70(3) 6_654 12_756 ?
Na1 Na3 Na3 154(10) . 12_756 ?
Na3 Na3 Na3 70(3) 6_654 15_665 ?
Na1 Na3 Na3 119(9) . 15_665 ?
Na3 Na3 Na3 40(7) 12_756 15_665 ?
Na3 Na3 Na1 54(7) 6_654 6_654 ?
Na1 Na3 Na1 79(7) . 6_654 ?
Na3 Na3 Na1 100(6) 12_756 6_654 ?
Na3 Na3 Na1 121(6) 15_665 6_654 ?
Na3 Na3 Na1 98(4) 6_654 12_756 ?
Na1 Na3 Na1 153(8) . 12_756 ?
Na3 Na3 Na1 30(5) 12_756 12_756 ?
Na3 Na3 Na1 43(4) 15_665 12_756 ?
Na1 Na3 Na1 126(5) 6_654 12_756 ?
Na3 Na3 Na2 91(10) 6_654 . ?
Na1 Na3 Na2 19(4) . . ?
Na3 Na3 Na2 140(8) 12_756 . ?
Na3 Na3 Na2 101(7) 15_665 . ?
Na1 Na3 Na2 95(5) 6_654 . ?
Na1 Na3 Na2 134(4) 12_756 . ?
Na3 Na3 Na1 61(4) 6_654 15_665 ?
Na1 Na3 Na1 124(7) . 15_665 ?
Na3 Na3 Na1 32(4) 12_756 15_665 ?
Na3 Na3 Na1 12(5) 15_665 15_665 ?
Na1 Na3 Na1 110(4) 6_654 15_665 ?
Na1 Na3 Na1 44(3) 12_756 15_665 ?
Na2 Na3 Na1 108(4) . 15_665 ?
Na3 Na3 Na2 68(10) 6_654 6_654 ?
Na1 Na3 Na2 95(5) . 6_654 ?
Na3 Na3 Na2 92(6) 12_756 6_654 ?
Na3 Na3 Na2 125(7) 15_665 6_654 ?
Na1 Na3 Na2 22(3) 6_654 6_654 ?
Na1 Na3 Na2 112(4) 12_756 6_654 ?
Na2 Na3 Na2 114(3) . 6_654 ?
Na1 Na3 Na2 113(4) 15_665 6_654 ?
Na3 Na3 Na2 122(3) 6_654 12_756 ?
Na1 Na3 Na2 139(7) . 12_756 ?
Na3 Na3 Na2 53(6) 12_756 12_756 ?
Na3 Na3 Na2 61(5) 15_665 12_756 ?
Na1 Na3 Na2 139(6) 6_654 12_756 ?
Na1 Na3 Na2 24(2) 12_756 12_756 ?
Na2 Na3 Na2 125(4) . 12_756 ?
Na1 Na3 Na2 65.5(19) 15_665 12_756 ?
Na2 Na3 Na2 118(4) 6_654 12_756 ?
Na3 Na3 Na2 45(3) 6_654 15_665 ?
Na1 Na3 Na2 117(6) . 15_665 ?
Na3 Na3 Na2 37(5) 12_756 15_665 ?
Na3 Na3 Na2 26(5) 15_665 15_665 ?
Na1 Na3 Na2 95(3) 6_654 15_665 ?
Na1 Na3 Na2 57(2) 12_756 15_665 ?
Na2 Na3 Na2 106(3) . 15_665 ?
Na1 Na3 Na2 15.5(16) 15_665 15_665 ?
Na2 Na3 Na2 102(3) 6_654 15_665 ?
Na2 Na3 Na2 80(2) 12_756 15_665 ?

loop_
_geom_bond_atom_site_label_1
_geom_bond_atom_site_label_2
_geom_bond_distance
_geom_bond_site_symmetry_2
_geom_bond_publ_flag
Eu O61 2.459(4) . ?
Eu O13 2.487(3) . ?
Eu O26 2.534(4) . ?
Eu O42 2.637(4) . ?
Eu O43 2.651(4) . ?
Eu O32 2.654(5) . ?
Eu O52 2.6613(12) . ?
Eu N11 2.717(4) . ?
Eu N22 2.724(4) . ?
Eu O33 2.783(5) . ?
Eu O53 2.886(4) 6_554 ?
Eu N41 3.040(5) . ?
N11 C20 1.329(7) . ?
N11 C12 1.361(7) . ?
C12 C13 1.422(7) . ?
C12 C17 1.422(8) . ?
C13 O13 1.347(6) . ?
C13 C14 1.362(8) . ?
C14 C15 1.393(9) . ?
C15 C16 1.374(11) . ?
C16 C17 1.389(9) . ?
C17 C18 1.427(9) . ?
C18 C19 1.340(9) . ?
C19 C20 1.412(8) . ?
C20 C21 1.467(8) . ?
C21 N22 1.269(7) . ?
N22 N23 1.364(6) . ?
N23 C24 1.348(8) . ?
C24 O26 1.259(7) . ?
C24 N25 1.322(7) . ?
N31 O33 1.120(8) . ?
N31 O34 1.299(8) . ?
N31 O32 1.304(7) . ?
N41 O43 1.222(6) . ?
N41 O44 1.245(7) . ?
N41 O42 1.265(6) . ?
N51 O53 1.231(5) 6_554 ?
N51 O53 1.231(5) . ?
N51 O52 1.276(8) . ?
O52 Eu 2.6613(12) 6_554 ?
O53 Eu 2.886(4) 6_554 ?
O61 C62 1.274(9) . ?
C62 N63 1.331(11) . ?
N63 C64 1.350(13) . ?
N63 C65 1.519(18) . ?
Na1 Na3 1.18(8) . ?
Na1 Na2 1.25(6) . ?
Na1 Na3 1.46(9) 6_654 ?
Na1 Na1 1.70(12) 6_654 ?
Na1 Na3 2.10(10) 15_665 ?
Na1 Na3 2.38(9) 12_756 ?
Na1 Na2 2.84(9) 6_654 ?
Na1 Na1 3.19(12) 15_665 ?
Na1 Na1 3.19(12) 12_756 ?
Na1 Na2 3.79(8) 12_756 ?
Na1 Na2 4.04(7) 15_665 ?
Na2 Na3 2.30(10) . ?
Na2 Na3 2.47(10) 6_654 ?
Na2 Na3 2.82(9) 15_665 ?
Na2 Na1 2.84(9) 6_654 ?
Na2 Na3 3.36(7) 12_756 ?
Na2 Na1 3.79(8) 15_665 ?
Na2 Na2 3.99(9) 6_654 ?
Na2 Na1 4.04(7) 12_756 ?
Na3 Na3 0.86(14) 6_654 ?
Na3 Na3 1.26(10) 12_756 ?
Na3 Na3 1.26(10) 15_665 ?
Na3 Na1 1.46(9) 6_654 ?
Na3 Na1 2.10(10) 12_756 ?
Na3 Na1 2.38(9) 15_665 ?
Na3 Na2 2.47(10) 6_654 ?
Na3 Na2 2.82(9) 12_756 ?
Na3 Na2 3.36(7) 15_665 ?

loop_
_geom_torsion_atom_site_label_1
_geom_torsion_atom_site_label_2
_geom_torsion_atom_site_label_3
_geom_torsion_atom_site_label_4
_geom_torsion
_geom_torsion_site_symmetry_1
_geom_torsion_site_symmetry_2
_geom_torsion_site_symmetry_3
_geom_torsion_site_symmetry_4
_geom_torsion_publ_flag
O61 Eu N11 C20 84.5(5) . . . . ?
O13 Eu N11 C20 -177.4(5) . . . . ?
O26 Eu N11 C20 12.0(5) . . . . ?
O42 Eu N11 C20 -131.0(5) . . . . ?
O43 Eu N11 C20 -90.2(6) . . . . ?
O32 Eu N11 C20 -94.1(5) . . . . ?
O52 Eu N11 C20 145.9(5) . . . . ?
N22 Eu N11 C20 2.3(5) . . . . ?
O33 Eu N11 C20 -65.0(5) . . . . ?
O53 Eu N11 C20 94.8(5) 6_554 . . . ?
N41 Eu N11 C20 -117.6(5) . . . . ?
O61 Eu N11 C12 -95.6(4) . . . . ?
O13 Eu N11 C12 2.5(4) . . . . ?
O26 Eu N11 C12 -168.2(4) . . . . ?
O42 Eu N11 C12 48.8(4) . . . . ?
O43 Eu N11 C12 89.6(6) . . . . ?
O32 Eu N11 C12 85.7(4) . . . . ?
O52 Eu N11 C12 -34.3(4) . . . . ?
N22 Eu N11 C12 -177.9(5) . . . . ?
O33 Eu N11 C12 114.8(4) . . . . ?
O53 Eu N11 C12 -85.4(4) 6_554 . . . ?
N41 Eu N11 C12 62.3(5) . . . . ?
C20 N11 C12 C13 177.2(6) . . . . ?
Eu N11 C12 C13 -2.6(7) . . . . ?
C20 N11 C12 C17 0.0(9) . . . . ?
Eu N11 C12 C17 -179.9(5) . . . . ?
N11 C12 C13 O13 0.7(8) . . . . ?
C17 C12 C13 O13 178.0(6) . . . . ?
N11 C12 C13 C14 -180.0(6) . . . . ?
C17 C12 C13 C14 -2.6(9) . . . . ?
C14 C13 O13 Eu -177.3(5) . . . . ?
C12 C13 O13 Eu 2.0(7) . . . . ?
O61 Eu O13 C13 66.6(4) . . . . ?
O26 Eu O13 C13 75.4(9) . . . . ?
O42 Eu O13 C13 -140.6(4) . . . . ?
O43 Eu O13 C13 -160.8(4) . . . . ?
O32 Eu O13 C13 -68.3(4) . . . . ?
O52 Eu O13 C13 141.1(4) . . . . ?
N11 Eu O13 C13 -2.3(4) . . . . ?
N22 Eu O13 C13 -2.7(5) . . . . ?
O33 Eu O13 C13 -86.8(4) . . . . ?
O53 Eu O13 C13 130.7(4) 6_554 . . . ?
N41 Eu O13 C13 -149.1(4) . . . . ?
O13 C13 C14 C15 -178.7(7) . . . . ?
C12 C13 C14 C15 2.0(11) . . . . ?
C13 C14 C15 C16 -1.8(15) . . . . ?
C14 C15 C16 C17 2.1(16) . . . . ?
C15 C16 C17 C12 -2.6(14) . . . . ?
C15 C16 C17 C18 180.0(9) . . . . ?
N11 C12 C17 C16 -179.9(7) . . . . ?
C13 C12 C17 C16 2.9(11) . . . . ?
N11 C12 C17 C18 -2.3(10) . . . . ?
C13 C12 C17 C18 -179.5(6) . . . . ?
C16 C17 C18 C19 -179.1(9) . . . . ?
C12 C17 C18 C19 3.4(11) . . . . ?
C17 C18 C19 C20 -2.3(12) . . . . ?
C12 N11 C20 C19 1.4(9) . . . . ?
Eu N11 C20 C19 -178.7(5) . . . . ?
C12 N11 C20 C21 178.8(5) . . . . ?
Eu N11 C20 C21 -1.4(8) . . . . ?
C18 C19 C20 N11 -0.3(11) . . . . ?
C18 C19 C20 C21 -177.5(7) . . . . ?
N11 C20 C21 N22 -1.8(9) . . . . ?
C19 C20 C21 N22 175.6(7) . . . . ?
C20 C21 N22 N23 -177.5(6) . . . . ?
C20 C21 N22 Eu 4.2(9) . . . . ?
O61 Eu N22 C21 -80.1(5) . . . . ?
O13 Eu N22 C21 -3.0(6) . . . . ?
O26 Eu N22 C21 -173.3(6) . . . . ?
O42 Eu N22 C21 94.5(5) . . . . ?
O43 Eu N22 C21 154.1(5) . . . . ?
O32 Eu N22 C21 57.9(5) . . . . ?
O52 Eu N22 C21 -91.5(6) . . . . ?
N11 Eu N22 C21 -3.4(5) . . . . ?
O33 Eu N22 C21 104.5(5) . . . . ?
O53 Eu N22 C21 -134.3(5) 6_554 . . . ?
N41 Eu N22 C21 128.6(5) . . . . ?
O61 Eu N22 N23 101.5(4) . . . . ?
O13 Eu N22 N23 178.7(4) . . . . ?
O26 Eu N22 N23 8.4(4) . . . . ?
O42 Eu N22 N23 -83.9(5) . . . . ?
O43 Eu N22 N23 -24.2(5) . . . . ?
O32 Eu N22 N23 -120.4(4) . . . . ?
O52 Eu N22 N23 90.1(5) . . . . ?
N11 Eu N22 N23 178.3(5) . . . . ?
O33 Eu N22 N23 -73.9(4) . . . . ?
O53 Eu N22 N23 47.3(5) 6_554 . . . ?
N41 Eu N22 N23 -49.8(5) . . . . ?
C21 N22 N23 C24 171.4(6) . . . . ?
Eu N22 N23 C24 -10.2(7) . . . . ?
N22 N23 C24 O26 4.6(10) . . . . ?
N22 N23 C24 N25 -175.1(6) . . . . ?
N25 C24 O26 Eu -175.8(5) . . . . ?
N23 C24 O26 Eu 4.5(9) . . . . ?
O61 Eu O26 C24 -81.0(5) . . . . ?
O13 Eu O26 C24 -89.8(9) . . . . ?
O42 Eu O26 C24 128.2(5) . . . . ?
O43 Eu O26 C24 143.3(6) . . . . ?
O32 Eu O26 C24 51.8(6) . . . . ?
O52 Eu O26 C24 -152.2(5) . . . . ?
N11 Eu O26 C24 -16.4(6) . . . . ?
N22 Eu O26 C24 -6.8(5) . . . . ?
O33 Eu O26 C24 73.3(5) . . . . ?
O53 Eu O26 C24 -147.9(6) 6_554 . . . ?
N41 Eu O26 C24 134.4(5) . . . . ?
O61 Eu N31 O33 107.2(5) . . . . ?
O13 Eu N31 O33 -164.4(4) . . . . ?
O26 Eu N31 O33 19.1(5) . . . . ?
O42 Eu N31 O33 -95.3(5) . . . . ?
O43 Eu N31 O33 -48.0(4) . . . . ?
O32 Eu N31 O33 166.5(7) . . . . ?
O52 Eu N31 O33 -107.5(5) . . . . ?
N11 Eu N31 O33 135.5(5) . . . . ?
N22 Eu N31 O33 76.4(4) . . . . ?
O53 Eu N31 O33 -38.3(6) 6_554 . . . ?
N41 Eu N31 O33 -69.1(4) . . . . ?
O61 Eu N31 O34 -113(2) . . . . ?
O13 Eu N31 O34 -24(2) . . . . ?
O26 Eu N31 O34 159(2) . . . . ?
O42 Eu N31 O34 45(2) . . . . ?
O43 Eu N31 O34 92(2) . . . . ?
O32 Eu N31 O34 -53(2) . . . . ?
O52 Eu N31 O34 33(2) . . . . ?
N11 Eu N31 O34 -84(2) . . . . ?
N22 Eu N31 O34 -144(2) . . . . ?
O33 Eu N31 O34 140(2) . . . . ?
O53 Eu N31 O34 102(2) 6_554 . . . ?
N41 Eu N31 O34 71(2) . . . . ?
O61 Eu N31 O32 -59.3(6) . . . . ?
O13 Eu N31 O32 29.1(4) . . . . ?
O26 Eu N31 O32 -147.5(4) . . . . ?
O42 Eu N31 O32 98.1(4) . . . . ?
O43 Eu N31 O32 145.5(4) . . . . ?
O52 Eu N31 O32 85.9(4) . . . . ?
N11 Eu N31 O32 -31.0(4) . . . . ?
N22 Eu N31 O32 -90.1(4) . . . . ?
O33 Eu N31 O32 -166.5(7) . . . . ?
O53 Eu N31 O32 155.2(4) 6_554 . . . ?
N41 Eu N31 O32 124.3(4) . . . . ?
O33 N31 O32 Eu -14.1(7) . . . . ?
O34 N31 O32 Eu 167.5(5) . . . . ?
O61 Eu O32 N31 142.5(4) . . . . ?
O13 Eu O32 N31 -149.0(4) . . . . ?
O26 Eu O32 N31 36.6(5) . . . . ?
O42 Eu O32 N31 -70.5(4) . . . . ?
O43 Eu O32 N31 -34.6(4) . . . . ?
O52 Eu O32 N31 -115.0(4) . . . . ?
N11 Eu O32 N31 144.1(5) . . . . ?
N22 Eu O32 N31 85.0(4) . . . . ?
O33 Eu O32 N31 6.8(4) . . . . ?
O53 Eu O32 N31 -56.2(7) 6_554 . . . ?
N41 Eu O32 N31 -50.5(4) . . . . ?
O34 N31 O33 Eu -168.4(7) . . . . ?
O32 N31 O33 Eu 13.4(7) . . . . ?
O61 Eu O33 N31 -106.8(5) . . . . ?
O13 Eu O33 N31 16.9(5) . . . . ?
O26 Eu O33 N31 -160.4(5) . . . . ?
O42 Eu O33 N31 74.4(4) . . . . ?
O43 Eu O33 N31 127.1(5) . . . . ?
O32 Eu O33 N31 -7.9(4) . . . . ?
O52 Eu O33 N31 93.8(5) . . . . ?
N11 Eu O33 N31 -44.1(4) . . . . ?
N22 Eu O33 N31 -98.5(5) . . . . ?
O53 Eu O33 N31 152.7(4) 6_554 . . . ?
N41 Eu O33 N31 101.3(5) . . . . ?
O61 Eu N41 O43 -59.6(5) . . . . ?
O13 Eu N41 O43 -152.9(4) . . . . ?
O26 Eu N41 O43 21.2(4) . . . . ?
O42 Eu N41 O43 -172.7(6) . . . . ?
O32 Eu N41 O43 137.4(4) . . . . ?
O52 Eu N41 O43 -90.8(4) . . . . ?
N11 Eu N41 O43 157.8(4) . . . . ?
N22 Eu N41 O43 68.2(4) . . . . ?
O33 Eu N41 O43 94.6(4) . . . . ?
O53 Eu N41 O43 -44.3(4) 6_554 . . . ?
O61 Eu N41 O44 -150(4) . . . . ?
O13 Eu N41 O44 117(4) . . . . ?
O26 Eu N41 O44 -69(4) . . . . ?
O42 Eu N41 O44 97(4) . . . . ?
O43 Eu N41 O44 -90(4) . . . . ?
O32 Eu N41 O44 48(4) . . . . ?
O52 Eu N41 O44 179(100) . . . . ?
N11 Eu N41 O44 68(4) . . . . ?
N22 Eu N41 O44 -22(4) . . . . ?
O33 Eu N41 O44 5(4) . . . . ?
O53 Eu N41 O44 -134(4) 6_554 . . . ?
O61 Eu N41 O42 113.1(4) . . . . ?
O13 Eu N41 O42 19.8(4) . . . . ?
O26 Eu N41 O42 -166.1(4) . . . . ?
O43 Eu N41 O42 172.7(6) . . . . ?
O32 Eu N41 O42 -49.9(4) . . . . ?
O52 Eu N41 O42 81.9(4) . . . . ?
N11 Eu N41 O42 -29.5(5) . . . . ?
N22 Eu N41 O42 -119.1(3) . . . . ?
O33 Eu N41 O42 -92.7(4) . . . . ?
O53 Eu N41 O42 128.4(4) 6_554 . . . ?
O43 N41 O42 Eu 7.3(6) . . . . ?
O44 N41 O42 Eu -172.7(6) . . . . ?
O61 Eu O42 N41 -103.4(4) . . . . ?
O13 Eu O42 N41 -159.3(4) . . . . ?
O26 Eu O42 N41 15.3(4) . . . . ?
O43 Eu O42 N41 -3.9(3) . . . . ?
O32 Eu O42 N41 125.1(4) . . . . ?
O52 Eu O42 N41 -90.7(4) . . . . ?
N11 Eu O42 N41 159.2(3) . . . . ?
N22 Eu O42 N41 85.9(4) . . . . ?
O33 Eu O42 N41 75.4(4) . . . . ?
O53 Eu O42 N41 -50.5(4) 6_554 . . . ?
O44 N41 O43 Eu 172.8(6) . . . . ?
O42 N41 O43 Eu -7.2(6) . . . . ?
O61 Eu O43 N41 139.8(4) . . . . ?
O13 Eu O43 N41 30.5(4) . . . . ?
O26 Eu O43 N41 -157.1(4) . . . . ?
O42 Eu O43 N41 4.1(3) . . . . ?
O32 Eu O43 N41 -43.1(4) . . . . ?
O52 Eu O43 N41 82.9(4) . . . . ?
N11 Eu O43 N41 -46.6(6) . . . . ?
N22 Eu O43 N41 -127.3(4) . . . . ?
O33 Eu O43 N41 -74.1(4) . . . . ?
O53 Eu O43 N41 129.6(4) 6_554 . . . ?
O53 N51 O52 Eu -1.9(3) 6_554 . . . ?
O53 N51 O52 Eu 178.1(3) . . . . ?
O53 N51 O52 Eu 178.1(3) 6_554 . . 6_554 ?
O53 N51 O52 Eu -1.9(3) . . . 6_554 ?
O61 Eu O52 N51 -71.06(12) . . . . ?
O13 Eu O52 N51 -165.20(9) . . . . ?
O26 Eu O52 N51 6.47(10) . . . . ?
O42 Eu O52 N51 116.18(10) . . . . ?
O43 Eu O52 N51 66.41(10) . . . . ?
O32 Eu O52 N51 159.18(13) . . . . ?
N11 Eu O52 N51 -129.95(11) . . . . ?
N22 Eu O52 N51 -59.7(2) . . . . ?
O33 Eu O52 N51 97.6(2) . . . . ?
O53 Eu O52 N51 0.98(15) 6_554 . . . ?
N41 Eu O52 N51 90.72(11) . . . . ?
O61 Eu O52 Eu 108.94(12) . . . 6_554 ?
O13 Eu O52 Eu 14.80(9) . . . 6_554 ?
O26 Eu O52 Eu -173.53(10) . . . 6_554 ?
O42 Eu O52 Eu -63.82(10) . . . 6_554 ?
O43 Eu O52 Eu -113.59(10) . . . 6_554 ?
O32 Eu O52 Eu -20.82(13) . . . 6_554 ?
N11 Eu O52 Eu 50.05(11) . . . 6_554 ?
N22 Eu O52 Eu 120.3(2) . . . 6_554 ?
O33 Eu O52 Eu -82.4(2) . . . 6_554 ?
O53 Eu O52 Eu -179.02(15) 6_554 . . 6_554 ?
N41 Eu O52 Eu -89.28(11) . . . 6_554 ?
O53 N51 O53 Eu -178.3(2) 6_554 . . 6_554 ?
O52 N51 O53 Eu 1.7(2) . . . 6_554 ?
O13 Eu O61 C62 78.9(14) . . . . ?
O26 Eu O61 C62 -99.8(14) . . . . ?
O42 Eu O61 C62 26.6(16) . . . . ?
O43 Eu O61 C62 -43.3(15) . . . . ?
O32 Eu O61 C62 140.4(14) . . . . ?
O52 Eu O61 C62 14.0(14) . . . . ?
N11 Eu O61 C62 138.9(15) . . . . ?
N22 Eu O61 C62 -159.7(15) . . . . ?
O33 Eu O61 C62 -151.4(14) . . . . ?
O53 Eu O61 C62 -33.4(14) 6_554 . . . ?
N41 Eu O61 C62 -17.1(15) . . . . ?
Eu O61 C62 N63 -165.8(8) . . . . ?
O61 C62 N63 C64 167.3(11) . . . . ?
O61 C62 N63 C65 -15.9(16) . . . . ?
Na3 Na1 Na2 Na3 52(11) 6_654 . . . ?
Na1 Na1 Na2 Na3 117(17) 6_654 . . . ?
Na3 Na1 Na2 Na3 15(9) 15_665 . . . ?
Na3 Na1 Na2 Na3 15(9) 12_756 . . . ?
Na2 Na1 Na2 Na3 142(18) 6_654 . . . ?
Na1 Na1 Na2 Na3 25(10) 15_665 . . . ?
Na1 Na1 Na2 Na3 -6(8) 12_756 . . . ?
Na2 Na1 Na2 Na3 -26(9) 12_756 . . . ?
Na2 Na1 Na2 Na3 39(10) 15_665 . . . ?
Na3 Na1 Na2 Na3 -52(11) . . . 6_654 ?
Na1 Na1 Na2 Na3 65(9) 6_654 . . 6_654 ?
Na3 Na1 Na2 Na3 -37(6) 15_665 . . 6_654 ?
Na3 Na1 Na2 Na3 -37(6) 12_756 . . 6_654 ?
Na2 Na1 Na2 Na3 90(10) 6_654 . . 6_654 ?
Na1 Na1 Na2 Na3 -27(4) 15_665 . . 6_654 ?
Na1 Na1 Na2 Na3 -57(6) 12_756 . . 6_654 ?
Na2 Na1 Na2 Na3 -78(6) 12_756 . . 6_654 ?
Na2 Na1 Na2 Na3 -12(5) 15_665 . . 6_654 ?
Na3 Na1 Na2 Na3 -15(9) . . . 15_665 ?
Na3 Na1 Na2 Na3 37(6) 6_654 . . 15_665 ?
Na1 Na1 Na2 Na3 102(10) 6_654 . . 15_665 ?
Na3 Na1 Na2 Na3 0(7) 12_756 . . 15_665 ?
Na2 Na1 Na2 Na3 128(11) 6_654 . . 15_665 ?
Na1 Na1 Na2 Na3 10(3) 15_665 . . 15_665 ?
Na1 Na1 Na2 Na3 -20(3) 12_756 . . 15_665 ?
Na2 Na1 Na2 Na3 -41(3) 12_756 . . 15_665 ?
Na2 Na1 Na2 Na3 25(3) 15_665 . . 15_665 ?
Na3 Na1 Na2 Na1 -117(17) . . . 6_654 ?
Na3 Na1 Na2 Na1 -65(9) 6_654 . . 6_654 ?
Na3 Na1 Na2 Na1 -102(10) 15_665 . . 6_654 ?
Na3 Na1 Na2 Na1 -102(11) 12_756 . . 6_654 ?
Na2 Na1 Na2 Na1 26(2) 6_654 . . 6_654 ?
Na1 Na1 Na2 Na1 -92(8) 15_665 . . 6_654 ?
Na1 Na1 Na2 Na1 -122(11) 12_756 . . 6_654 ?
Na2 Na1 Na2 Na1 -143(10) 12_756 . . 6_654 ?
Na2 Na1 Na2 Na1 -77(8) 15_665 . . 6_654 ?
Na3 Na1 Na2 Na3 -15(9) . . . 12_756 ?
Na3 Na1 Na2 Na3 37(6) 6_654 . . 12_756 ?
Na1 Na1 Na2 Na3 102(11) 6_654 . . 12_756 ?
Na3 Na1 Na2 Na3 0(7) 15_665 . . 12_756 ?
Na2 Na1 Na2 Na3 127(13) 6_654 . . 12_756 ?
Na1 Na1 Na2 Na3 9(5) 15_665 . . 12_756 ?
Na1 Na1 Na2 Na3 -21(5) 12_756 . . 12_756 ?
Na2 Na1 Na2 Na3 -41(6) 12_756 . . 12_756 ?
Na2 Na1 Na2 Na3 24(5) 15_665 . . 12_756 ?
Na3 Na1 Na2 Na1 -25(10) . . . 15_665 ?
Na3 Na1 Na2 Na1 27(4) 6_654 . . 15_665 ?
Na1 Na1 Na2 Na1 92(8) 6_654 . . 15_665 ?
Na3 Na1 Na2 Na1 -10(3) 15_665 . . 15_665 ?
Na3 Na1 Na2 Na1 -9(5) 12_756 . . 15_665 ?
Na2 Na1 Na2 Na1 118(10) 6_654 . . 15_665 ?
Na1 Na1 Na2 Na1 -30(3) 12_756 . . 15_665 ?
Na2 Na1 Na2 Na1 -51(3) 12_756 . . 15_665 ?
Na2 Na1 Na2 Na1 15.0(11) 15_665 . . 15_665 ?
Na3 Na1 Na2 Na2 -142(18) . . . 6_654 ?
Na3 Na1 Na2 Na2 -90(10) 6_654 . . 6_654 ?
Na1 Na1 Na2 Na2 -26(2) 6_654 . . 6_654 ?
Na3 Na1 Na2 Na2 -128(11) 15_665 . . 6_654 ?
Na3 Na1 Na2 Na2 -127(13) 12_756 . . 6_654 ?
Na1 Na1 Na2 Na2 -118(10) 15_665 . . 6_654 ?
Na1 Na1 Na2 Na2 -148(12) 12_756 . . 6_654 ?
Na2 Na1 Na2 Na2 -169(12) 12_756 . . 6_654 ?
Na2 Na1 Na2 Na2 -103(10) 15_665 . . 6_654 ?
Na3 Na1 Na2 Na1 6(8) . . . 12_756 ?
Na3 Na1 Na2 Na1 57(6) 6_654 . . 12_756 ?
Na1 Na1 Na2 Na1 122(11) 6_654 . . 12_756 ?
Na3 Na1 Na2 Na1 20(3) 15_665 . . 12_756 ?
Na3 Na1 Na2 Na1 21(5) 12_756 . . 12_756 ?
Na2 Na1 Na2 Na1 148(12) 6_654 . . 12_756 ?
Na1 Na1 Na2 Na1 30(3) 15_665 . . 12_756 ?
Na2 Na1 Na2 Na1 -20.8(15) 12_756 . . 12_756 ?
Na2 Na1 Na2 Na1 45(3) 15_665 . . 12_756 ?
Na2 Na1 Na3 Na3 93(16) . . . 6_654 ?
Na1 Na1 Na3 Na3 -53(9) 6_654 . . 6_654 ?
Na3 Na1 Na3 Na3 67(6) 15_665 . . 6_654 ?
Na3 Na1 Na3 Na3 39(20) 12_756 . . 6_654 ?
Na2 Na1 Na3 Na3 -68(10) 6_654 . . 6_654 ?
Na1 Na1 Na3 Na3 54(9) 15_665 . . 6_654 ?
Na1 Na1 Na3 Na3 109(19) 12_756 . . 6_654 ?
Na2 Na1 Na3 Na3 145(18) 12_756 . . 6_654 ?
Na2 Na1 Na3 Na3 38(8) 15_665 . . 6_654 ?
Na2 Na1 Na3 Na3 54(28) . . . 12_756 ?
Na3 Na1 Na3 Na3 -39(20) 6_654 . . 12_756 ?
Na1 Na1 Na3 Na3 -92(21) 6_654 . . 12_756 ?
Na3 Na1 Na3 Na3 28(14) 15_665 . . 12_756 ?
Na2 Na1 Na3 Na3 -107(22) 6_654 . . 12_756 ?
Na1 Na1 Na3 Na3 15(16) 15_665 . . 12_756 ?
Na1 Na1 Na3 Na3 70(15) 12_756 . . 12_756 ?
Na2 Na1 Na3 Na3 106(23) 12_756 . . 12_756 ?
Na2 Na1 Na3 Na3 -1(17) 15_665 . . 12_756 ?
Na2 Na1 Na3 Na3 26(17) . . . 15_665 ?
Na3 Na1 Na3 Na3 -67(6) 6_654 . . 15_665 ?
Na1 Na1 Na3 Na3 -120(8) 6_654 . . 15_665 ?
Na3 Na1 Na3 Na3 -28(14) 12_756 . . 15_665 ?
Na2 Na1 Na3 Na3 -135(10) 6_654 . . 15_665 ?
Na1 Na1 Na3 Na3 -13(5) 15_665 . . 15_665 ?
Na1 Na1 Na3 Na3 41(14) 12_756 . . 15_665 ?
Na2 Na1 Na3 Na3 78(15) 12_756 . . 15_665 ?
Na2 Na1 Na3 Na3 -29(5) 15_665 . . 15_665 ?
Na2 Na1 Na3 Na1 146(12) . . . 6_654 ?
Na3 Na1 Na3 Na1 53(9) 6_654 . . 6_654 ?
Na3 Na1 Na3 Na1 120(8) 15_665 . . 6_654 ?
Na3 Na1 Na3 Na1 92(21) 12_756 . . 6_654 ?
Na2 Na1 Na3 Na1 -15(3) 6_654 . . 6_654 ?
Na1 Na1 Na3 Na1 107(6) 15_665 . . 6_654 ?
Na1 Na1 Na3 Na1 162(15) 12_756 . . 6_654 ?
Na2 Na1 Na3 Na1 -162(10) 12_756 . . 6_654 ?
Na2 Na1 Na3 Na1 91(5) 15_665 . . 6_654 ?
Na2 Na1 Na3 Na1 -15(23) . . . 12_756 ?
Na3 Na1 Na3 Na1 -109(19) 6_654 . . 12_756 ?
Na1 Na1 Na3 Na1 -162(15) 6_654 . . 12_756 ?
Na3 Na1 Na3 Na1 -41(14) 15_665 . . 12_756 ?
Na3 Na1 Na3 Na1 -70(15) 12_756 . . 12_756 ?
Na2 Na1 Na3 Na1 -177(15) 6_654 . . 12_756 ?
Na1 Na1 Na3 Na1 -55(11) 15_665 . . 12_756 ?
Na2 Na1 Na3 Na1 36(10) 12_756 . . 12_756 ?
Na2 Na1 Na3 Na1 -71(12) 15_665 . . 12_756 ?
Na3 Na1 Na3 Na2 -93(16) 6_654 . . . ?
Na1 Na1 Na3 Na2 -146(12) 6_654 . . . ?
Na3 Na1 Na3 Na2 -26(17) 15_665 . . . ?
Na3 Na1 Na3 Na2 -54(28) 12_756 . . . ?
Na2 Na1 Na3 Na2 -162(9) 6_654 . . . ?
Na1 Na1 Na3 Na2 -39(15) 15_665 . . . ?
Na1 Na1 Na3 Na2 15(23) 12_756 . . . ?
Na2 Na1 Na3 Na2 51(15) 12_756 . . . ?
Na2 Na1 Na3 Na2 -56(13) 15_665 . . . ?
Na2 Na1 Na3 Na1 39(15) . . . 15_665 ?
Na3 Na1 Na3 Na1 -54(9) 6_654 . . 15_665 ?
Na1 Na1 Na3 Na1 -107(6) 6_654 . . 15_665 ?
Na3 Na1 Na3 Na1 13(5) 15_665 . . 15_665 ?
Na3 Na1 Na3 Na1 -15(16) 12_756 . . 15_665 ?
Na2 Na1 Na3 Na1 -122(7) 6_654 . . 15_665 ?
Na1 Na1 Na3 Na1 55(11) 12_756 . . 15_665 ?
Na2 Na1 Na3 Na1 91(10) 12_756 . . 15_665 ?
Na2 Na1 Na3 Na1 -16(3) 15_665 . . 15_665 ?
Na2 Na1 Na3 Na2 162(9) . . . 6_654 ?
Na3 Na1 Na3 Na2 68(10) 6_654 . . 6_654 ?
Na1 Na1 Na3 Na2 15(3) 6_654 . . 6_654 ?
Na3 Na1 Na3 Na2 135(10) 15_665 . . 6_654 ?
Na3 Na1 Na3 Na2 107(22) 12_756 . . 6_654 ?
Na1 Na1 Na3 Na2 122(7) 15_665 . . 6_654 ?
Na1 Na1 Na3 Na2 177(15) 12_756 . . 6_654 ?
Na2 Na1 Na3 Na2 -147(9) 12_756 . . 6_654 ?
Na2 Na1 Na3 Na2 106(5) 15_665 . . 6_654 ?
Na2 Na1 Na3 Na2 -51(15) . . . 12_756 ?
Na3 Na1 Na3 Na2 -145(18) 6_654 . . 12_756 ?
Na1 Na1 Na3 Na2 162(10) 6_654 . . 12_756 ?
Na3 Na1 Na3 Na2 -78(15) 15_665 . . 12_756 ?
Na3 Na1 Na3 Na2 -106(23) 12_756 . . 12_756 ?
Na2 Na1 Na3 Na2 147(9) 6_654 . . 12_756 ?
Na1 Na1 Na3 Na2 -91(10) 15_665 . . 12_756 ?
Na1 Na1 Na3 Na2 -36(10) 12_756 . . 12_756 ?
Na2 Na1 Na3 Na2 -107(11) 15_665 . . 12_756 ?
Na2 Na1 Na3 Na2 56(13) . . . 15_665 ?
Na3 Na1 Na3 Na2 -38(8) 6_654 . . 15_665 ?
Na1 Na1 Na3 Na2 -91(5) 6_654 . . 15_665 ?
Na3 Na1 Na3 Na2 29(5) 15_665 . . 15_665 ?
Na3 Na1 Na3 Na2 1(17) 12_756 . . 15_665 ?
Na2 Na1 Na3 Na2 -106(5) 6_654 . . 15_665 ?
Na1 Na1 Na3 Na2 16(3) 15_665 . . 15_665 ?
Na1 Na1 Na3 Na2 71(12) 12_756 . . 15_665 ?
Na2 Na1 Na3 Na2 107(11) 12_756 . . 15_665 ?
Na1 Na2 Na3 Na3 -87(14) . . . 6_654 ?
Na3 Na2 Na3 Na3 70(4) 15_665 . . 6_654 ?
Na1 Na2 Na3 Na3 -54(6) 6_654 . . 6_654 ?
Na3 Na2 Na3 Na3 60(15) 12_756 . . 6_654 ?
Na1 Na2 Na3 Na3 60(7) 15_665 . . 6_654 ?
Na2 Na2 Na3 Na3 -67(7) 6_654 . . 6_654 ?
Na1 Na2 Na3 Na3 103(10) 12_756 . . 6_654 ?
Na3 Na2 Na3 Na1 87(14) 6_654 . . . ?
Na3 Na2 Na3 Na1 157(15) 15_665 . . . ?
Na1 Na2 Na3 Na1 33(12) 6_654 . . . ?
Na3 Na2 Na3 Na1 147(19) 12_756 . . . ?
Na1 Na2 Na3 Na1 146(13) 15_665 . . . ?
Na2 Na2 Na3 Na1 20(10) 6_654 . . . ?
Na1 Na2 Na3 Na1 -170(14) 12_756 . . . ?
Na1 Na2 Na3 Na3 -147(19) . . . 12_756 ?
Na3 Na2 Na3 Na3 -60(15) 6_654 . . 12_756 ?
Na3 Na2 Na3 Na3 10(11) 15_665 . . 12_756 ?
Na1 Na2 Na3 Na3 -113(13) 6_654 . . 12_756 ?
Na1 Na2 Na3 Na3 0(9) 15_665 . . 12_756 ?
Na2 Na2 Na3 Na3 -127(12) 6_654 . . 12_756 ?
Na1 Na2 Na3 Na3 43(7) 12_756 . . 12_756 ?
Na1 Na2 Na3 Na3 -157(15) . . . 15_665 ?
Na3 Na2 Na3 Na3 -70(4) 6_654 . . 15_665 ?
Na1 Na2 Na3 Na3 -124(6) 6_654 . . 15_665 ?
Na3 Na2 Na3 Na3 -10(11) 12_756 . . 15_665 ?
Na1 Na2 Na3 Na3 -10(5) 15_665 . . 15_665 ?
Na2 Na2 Na3 Na3 -137(7) 6_654 . . 15_665 ?
Na1 Na2 Na3 Na3 33(7) 12_756 . . 15_665 ?
Na1 Na2 Na3 Na1 -33(12) . . . 6_654 ?
Na3 Na2 Na3 Na1 54(6) 6_654 . . 6_654 ?
Na3 Na2 Na3 Na1 124(6) 15_665 . . 6_654 ?
Na3 Na2 Na3 Na1 113(13) 12_756 . . 6_654 ?
Na1 Na2 Na3 Na1 113(5) 15_665 . . 6_654 ?
Na2 Na2 Na3 Na1 -13(3) 6_654 . . 6_654 ?
Na1 Na2 Na3 Na1 156(8) 12_756 . . 6_654 ?
Na1 Na2 Na3 Na1 170(14) . . . 12_756 ?
Na3 Na2 Na3 Na1 -103(10) 6_654 . . 12_756 ?
Na3 Na2 Na3 Na1 -33(7) 15_665 . . 12_756 ?
Na1 Na2 Na3 Na1 -156(8) 6_654 . . 12_756 ?
Na3 Na2 Na3 Na1 -43(7) 12_756 . . 12_756 ?
Na1 Na2 Na3 Na1 -43(4) 15_665 . . 12_756 ?
Na2 Na2 Na3 Na1 -170(7) 6_654 . . 12_756 ?
Na1 Na2 Na3 Na1 -146(13) . . . 15_665 ?
Na3 Na2 Na3 Na1 -60(7) 6_654 . . 15_665 ?
Na3 Na2 Na3 Na1 10(5) 15_665 . . 15_665 ?
Na1 Na2 Na3 Na1 -113(5) 6_654 . . 15_665 ?
Na3 Na2 Na3 Na1 0(9) 12_756 . . 15_665 ?
Na2 Na2 Na3 Na1 -126(5) 6_654 . . 15_665 ?
Na1 Na2 Na3 Na1 43(4) 12_756 . . 15_665 ?
Na1 Na2 Na3 Na2 -20(10) . . . 6_654 ?
Na3 Na2 Na3 Na2 67(7) 6_654 . . 6_654 ?
Na3 Na2 Na3 Na2 137(7) 15_665 . . 6_654 ?
Na1 Na2 Na3 Na2 13(3) 6_654 . . 6_654 ?
Na3 Na2 Na3 Na2 127(12) 12_756 . . 6_654 ?
Na1 Na2 Na3 Na2 126(5) 15_665 . . 6_654 ?
Na1 Na2 Na3 Na2 170(7) 12_756 . . 6_654 ?
Na1 Na2 Na3 Na2 141(12) . . . 12_756 ?
Na3 Na2 Na3 Na2 -132(10) 6_654 . . 12_756 ?
Na3 Na2 Na3 Na2 -62(8) 15_665 . . 12_756 ?
Na1 Na2 Na3 Na2 174(6) 6_654 . . 12_756 ?
Na3 Na2 Na3 Na2 -72(9) 12_756 . . 12_756 ?
Na1 Na2 Na3 Na2 -73(3) 15_665 . . 12_756 ?
Na2 Na2 Na3 Na2 161(5) 6_654 . . 12_756 ?
Na1 Na2 Na3 Na2 -29(3) 12_756 . . 12_756 ?
Na1 Na2 Na3 Na2 -130(12) . . . 15_665 ?
Na3 Na2 Na3 Na2 -44(7) 6_654 . . 15_665 ?
Na3 Na2 Na3 Na2 26(5) 15_665 . . 15_665 ?
Na1 Na2 Na3 Na2 -97(4) 6_654 . . 15_665 ?
Na3 Na2 Na3 Na2 16(9) 12_756 . . 15_665 ?
Na1 Na2 Na3 Na2 16.0(18) 15_665 . . 15_665 ?
Na2 Na2 Na3 Na2 -110(4) 6_654 . . 15_665 ?
Na1 Na2 Na3 Na2 59(4) 12_756 . . 15_665 ?
